data_7114662
loop_
_publ_author_name
'Kirsten Reuter'
'Carsten von Hanisch'

_publ_section_title
;
 Stepwise synthesis of a stable diphosphasilirane and its unexpected
 dimerization
;
_journal_name_full Chem.Commun.
_journal_page_first 7709
_journal_paper_doi 10.1039/C4CC02489C
_journal_volume 50
_journal_year 2014
_chemical_formula_moiety 'C34 H82 Ba O9 P2 Si3'
_chemical_formula_sum 'C34 H82 Ba O9 P2 Si3'
_chemical_formula_weight 918.55
_chemical_name_systematic
; 
 ? 
;
_space_group_IT_number 19
_symmetry_cell_setting orthorhombic
_symmetry_space_group_name_Hall 'P 2ac 2ab'
_symmetry_space_group_name_H-M 'P 21 21 21'
_atom_sites_solution_hydrogens geom
_atom_sites_solution_primary direct
_atom_sites_solution_secondary difmap
_audit_creation_method SHELXL-97
_cell_angle_alpha 90.00
_cell_angle_beta 90.00
_cell_angle_gamma 90.00
_cell_formula_units_Z 4
_cell_length_a 12.266(3)
_cell_length_b 16.570(3)
_cell_length_c 23.821(5)
_cell_measurement_reflns_used 17755
_cell_measurement_temperature 100(2)
_cell_measurement_theta_max 27.18
_cell_measurement_theta_min 1.87
_cell_volume 4841.6(18)
_computing_structure_refinement 'SHELXL-97 (Sheldrick, 1997)'
_computing_structure_solution 'SHELXS-97 (Sheldrick, 1990)'
_diffrn_ambient_temperature 100(2)
_diffrn_measured_fraction_theta_full 0.996
_diffrn_measured_fraction_theta_max 0.996
_diffrn_measurement_device_type IPDS
_diffrn_radiation_monochromator graphite
_diffrn_radiation_source 'fine-focus sealed tube'
_diffrn_radiation_type MoK\a
_diffrn_radiation_wavelength 0.71073
_diffrn_reflns_av_R_equivalents 0.0652
_diffrn_reflns_av_sigmaI/netI 0.0844
_diffrn_reflns_limit_h_max 15
_diffrn_reflns_limit_h_min -13
_diffrn_reflns_limit_k_max 20
_diffrn_reflns_limit_k_min -19
_diffrn_reflns_limit_l_max 30
_diffrn_reflns_limit_l_min -30
_diffrn_reflns_number 24870
_diffrn_reflns_theta_full 26.72
_diffrn_reflns_theta_max 26.72
_diffrn_reflns_theta_min 1.50
_exptl_absorpt_coefficient_mu 1.003
_exptl_absorpt_correction_T_max 0.9029
_exptl_absorpt_correction_T_min 0.8216
_exptl_absorpt_correction_type integration
_exptl_absorpt_process_details
;
(a) W. R. Busing and H. A. Levy, Acta Crystallogr. 1957, 10, 180-182. 
(b) P. Coppens, L. Leiserowitz and D. Rabinovich, Acta Crystallogr. 1965, 18, 1035-1038.
;
_exptl_crystal_colour colorless
_exptl_crystal_density_diffrn 1.260
_exptl_crystal_density_method 'not measured'
_exptl_crystal_description block
_exptl_crystal_F_000 1944
_exptl_crystal_size_max 0.220
_exptl_crystal_size_mid 0.160
_exptl_crystal_size_min 0.130
_refine_diff_density_max 0.905
_refine_diff_density_min -1.648
_refine_diff_density_rms 0.330
_refine_ls_abs_structure_details 'Flack H D (1983), Acta Cryst. A39, 876-881'
_refine_ls_abs_structure_Flack 0.026(16)
_refine_ls_extinction_coef 0.0058(3)
_refine_ls_extinction_expression Fc^*^=kFc[1+0.001xFc^2^\l^3^/sin(2\q)]^-1/4^
_refine_ls_extinction_method SHELXL
_refine_ls_goodness_of_fit_ref 1.005
_refine_ls_hydrogen_treatment constr
_refine_ls_matrix_type full
_refine_ls_number_parameters 437
_refine_ls_number_reflns 10184
_refine_ls_number_restraints 0
_refine_ls_restrained_S_all 1.005
_refine_ls_R_factor_all 0.0504
_refine_ls_R_factor_gt 0.0367
_refine_ls_shift/su_max 0.008
_refine_ls_shift/su_mean 0.001
_refine_ls_structure_factor_coef Fsqd
_refine_ls_weighting_details 'calc w=1/[\s^2^(Fo^2^)+(0.0621P)^2^+0.0000P] where P=(Fo^2^+2Fc^2^)/3'
_refine_ls_weighting_scheme calc
_refine_ls_wR_factor_gt 0.0824
_refine_ls_wR_factor_ref 0.1143
_reflns_number_gt 8337
_reflns_number_total 10184
_reflns_threshold_expression >2sigma(I)
_cod_data_source_file c4cc02489c2.cif
_cod_data_source_block c:\xray\kr-ba\p2si3oba
_cod_original_cell_volume 4841.6(17)
_cod_database_code 7114662
_exptl_special_detail
;

;

loop_
_symmetry_equiv_pos_as_xyz
'x, y, z'
'-x+1/2, -y, z+1/2'
'x+1/2, -y+1/2, -z'
'-x, y+1/2, -z+1/2'

loop_
_atom_site_label
_atom_site_type_symbol
_atom_site_fract_x
_atom_site_fract_y
_atom_site_fract_z
_atom_site_U_iso_or_equiv
_atom_site_adp_type
_atom_site_occupancy
_atom_site_symmetry_multiplicity
_atom_site_calc_flag
_atom_site_refinement_flags
_atom_site_disorder_assembly
_atom_site_disorder_group
Ba1 Ba 0.71579(2) 1.006959(17) 0.981095(13) 0.01909(9) Uani 1 1 d . . .
Si1 Si 0.56233(13) 0.90404(9) 1.12714(7) 0.0186(3) Uani 1 1 d . . .
Si2 Si 0.54034(13) 1.09070(9) 1.12508(7) 0.0184(3) Uani 1 1 d . . .
Si3 Si 0.42563(10) 0.98545(8) 1.01951(6) 0.0168(3) Uani 1 1 d . . .
P1 P 0.53640(12) 0.88104(8) 1.03758(6) 0.0169(3) Uani 1 1 d . . .
P2 P 0.50286(12) 1.10542(8) 1.03568(7) 0.0182(3) Uani 1 1 d . . .
O1 O 0.5817(3) 0.9997(3) 1.14483(14) 0.0234(7) Uani 1 1 d . . .
O2 O 0.8874(4) 1.0534(3) 1.0584(2) 0.0355(11) Uani 1 1 d . . .
O3 O 0.8094(3) 1.1643(2) 0.9780(2) 0.0382(11) Uani 1 1 d . . .
O4 O 0.8587(3) 0.8729(2) 0.9794(2) 0.0305(9) Uani 1 1 d . . .
O5 O 0.9139(3) 1.0042(3) 0.91326(17) 0.0340(9) Uani 1 1 d . . .
O6 O 0.6482(4) 0.9027(3) 0.89370(18) 0.0339(11) Uani 1 1 d . . .
O7 O 0.6661(4) 1.0646(3) 0.8725(2) 0.0398(12) Uani 1 1 d . . .
C1 C 0.4442(5) 0.8689(4) 1.1724(3) 0.0268(14) Uani 1 1 d . . .
H1 H 0.3807 0.9035 1.1618 0.032 Uiso 1 1 calc R . .
C2 C 0.4080(6) 0.7818(4) 1.1621(3) 0.0345(16) Uani 1 1 d . . .
H2A H 0.3856 0.7755 1.1229 0.041 Uiso 1 1 calc R . .
H2B H 0.3464 0.7689 1.1868 0.041 Uiso 1 1 calc R . .
H2C H 0.4686 0.7451 1.1702 0.041 Uiso 1 1 calc R . .
C3 C 0.4601(8) 0.8807(5) 1.2352(3) 0.048(2) Uani 1 1 d . . .
H3A H 0.5246 0.8506 1.2475 0.058 Uiso 1 1 calc R . .
H3B H 0.3957 0.8608 1.2552 0.058 Uiso 1 1 calc R . .
H3C H 0.4702 0.9382 1.2432 0.058 Uiso 1 1 calc R . .
C4 C 0.6938(5) 0.8523(3) 1.1491(3) 0.0267(14) Uani 1 1 d . . .
H4 H 0.7490 0.8713 1.1212 0.032 Uiso 1 1 calc R . .
C5 C 0.7397(7) 0.8773(5) 1.2055(3) 0.044(2) Uani 1 1 d . . .
H5A H 0.7543 0.9355 1.2054 0.053 Uiso 1 1 calc R . .
H5B H 0.8078 0.8480 1.2126 0.053 Uiso 1 1 calc R . .
H5C H 0.6869 0.8647 1.2351 0.053 Uiso 1 1 calc R . .
C6 C 0.6940(5) 0.7602(3) 1.1431(3) 0.0317(15) Uani 1 1 d . . .
H6A H 0.6360 0.7372 1.1664 0.038 Uiso 1 1 calc R . .
H6B H 0.7646 0.7388 1.1553 0.038 Uiso 1 1 calc R . .
H6C H 0.6815 0.7457 1.1037 0.038 Uiso 1 1 calc R . .
C7 C 0.6607(5) 1.1597(4) 1.1422(3) 0.0266(14) Uani 1 1 d . . .
H7 H 0.7168 1.1474 1.1130 0.032 Uiso 1 1 calc R . .
C8 C 0.6337(6) 1.2498(4) 1.1344(3) 0.0373(16) Uani 1 1 d . . .
H8A H 0.6117 1.2595 1.0954 0.045 Uiso 1 1 calc R . .
H8B H 0.6982 1.2823 1.1431 0.045 Uiso 1 1 calc R . .
H8C H 0.5740 1.2648 1.1596 0.045 Uiso 1 1 calc R . .
C9 C 0.7172(7) 1.1446(4) 1.1981(3) 0.0398(16) Uani 1 1 d . . .
H9A H 0.6648 1.1517 1.2287 0.048 Uiso 1 1 calc R . .
H9B H 0.7774 1.1829 1.2027 0.048 Uiso 1 1 calc R . .
H9C H 0.7458 1.0894 1.1988 0.048 Uiso 1 1 calc R . .
C10 C 0.4207(5) 1.1134(4) 1.1732(2) 0.0233(13) Uani 1 1 d . . .
H10 H 0.3694 1.0669 1.1689 0.028 Uiso 1 1 calc R . .
C11 C 0.3551(6) 1.1883(4) 1.1584(3) 0.0420(18) Uani 1 1 d . . .
H11A H 0.4026 1.2358 1.1598 0.050 Uiso 1 1 calc R . .
H11B H 0.2955 1.1948 1.1854 0.050 Uiso 1 1 calc R . .
H11C H 0.3249 1.1825 1.1206 0.050 Uiso 1 1 calc R . .
C12 C 0.4499(6) 1.1162(5) 1.2351(3) 0.0365(17) Uani 1 1 d . . .
H12A H 0.4808 1.0642 1.2465 0.044 Uiso 1 1 calc R . .
H12B H 0.3842 1.1273 1.2572 0.044 Uiso 1 1 calc R . .
H12C H 0.5036 1.1590 1.2415 0.044 Uiso 1 1 calc R . .
C13 C 0.2877(5) 0.9732(3) 1.0574(2) 0.0226(11) Uani 1 1 d . . .
H13 H 0.3052 0.9785 1.0982 0.027 Uiso 1 1 calc R . .
C14 C 0.2357(5) 0.8900(4) 1.0516(3) 0.0296(13) Uani 1 1 d . . .
H14A H 0.2228 0.8783 1.0118 0.035 Uiso 1 1 calc R . .
H14B H 0.1662 0.8890 1.0719 0.035 Uiso 1 1 calc R . .
H14C H 0.2847 0.8492 1.0674 0.035 Uiso 1 1 calc R . .
C15 C 0.2044(6) 1.0382(4) 1.0460(4) 0.059(2) Uani 1 1 d . . .
H15A H 0.2345 1.0908 1.0566 0.071 Uiso 1 1 calc R . .
H15B H 0.1385 1.0275 1.0680 0.071 Uiso 1 1 calc R . .
H15C H 0.1861 1.0385 1.0059 0.071 Uiso 1 1 calc R . .
C16 C 0.4060(4) 0.9857(3) 0.9385(2) 0.0209(11) Uani 1 1 d . . .
H16 H 0.4808 0.9911 0.9222 0.025 Uiso 1 1 calc R . .
C17 C 0.3415(7) 1.0576(4) 0.9160(3) 0.0439(19) Uani 1 1 d . . .
H17A H 0.2688 1.0582 0.9331 0.053 Uiso 1 1 calc R . .
H17B H 0.3345 1.0530 0.8751 0.053 Uiso 1 1 calc R . .
H17C H 0.3798 1.1077 0.9253 0.053 Uiso 1 1 calc R . .
C18 C 0.3606(6) 0.9075(4) 0.9151(3) 0.0353(16) Uani 1 1 d . . .
H18A H 0.4103 0.8631 0.9242 0.042 Uiso 1 1 calc R . .
H18B H 0.3532 0.9120 0.8743 0.042 Uiso 1 1 calc R . .
H18C H 0.2890 0.8969 0.9318 0.042 Uiso 1 1 calc R . .
C19 C 0.7524(5) 1.2362(3) 0.9972(3) 0.0360(16) Uani 1 1 d . . .
H19A H 0.6856 1.2433 0.9752 0.043 Uiso 1 1 calc R . .
H19B H 0.7995 1.2834 0.9924 0.043 Uiso 1 1 calc R . .
H19C H 0.7337 1.2301 1.0370 0.043 Uiso 1 1 calc R . .
C20 C 0.9203(5) 1.1649(4) 0.9971(3) 0.0348(16) Uani 1 1 d . . .
H20A H 0.9492 1.2206 0.9950 0.042 Uiso 1 1 calc R . .
H20B H 0.9650 1.1306 0.9720 0.042 Uiso 1 1 calc R . .
C21 C 0.9300(5) 1.1342(4) 1.0568(3) 0.0347(16) Uani 1 1 d . . .
H21A H 1.0073 1.1344 1.0688 0.042 Uiso 1 1 calc R . .
H21B H 0.8882 1.1694 1.0826 0.042 Uiso 1 1 calc R . .
C22 C 0.9044(5) 1.0159(4) 1.1091(3) 0.0373(16) Uani 1 1 d . . .
H22C H 0.9664 1.0412 1.1282 0.045 Uiso 1 1 calc R . .
H22B H 0.9200 0.9586 1.1028 0.045 Uiso 1 1 calc R . .
H22A H 0.8390 1.0213 1.1324 0.045 Uiso 1 1 calc R . .
C23 C 0.8499(5) 0.8069(3) 1.0176(3) 0.0316(13) Uani 1 1 d . . .
H23A H 0.8584 0.8266 1.0561 0.038 Uiso 1 1 calc R . .
H23B H 0.9071 0.7673 1.0094 0.038 Uiso 1 1 calc R . .
H23C H 0.7783 0.7814 1.0135 0.038 Uiso 1 1 calc R . .
C24 C 0.9686(5) 0.8875(4) 0.9611(4) 0.045(2) Uani 1 1 d . . .
H24A H 1.0073 0.9195 0.9900 0.054 Uiso 1 1 calc R . .
H24B H 1.0070 0.8353 0.9571 0.054 Uiso 1 1 calc R . .
C25 C 0.9722(6) 0.9296(4) 0.9089(3) 0.0393(17) Uani 1 1 d . . .
H25B H 0.9393 0.8959 0.8791 0.047 Uiso 1 1 calc R . .
H25A H 1.0490 0.9405 0.8985 0.047 Uiso 1 1 calc R . .
C26 C 0.9317(6) 1.0546(4) 0.8660(4) 0.050(2) Uani 1 1 d . . .
H26A H 0.8752 1.0444 0.8378 0.060 Uiso 1 1 calc R . .
H26B H 1.0035 1.0429 0.8499 0.060 Uiso 1 1 calc R . .
H26C H 0.9288 1.1113 0.8777 0.060 Uiso 1 1 calc R . .
C27 C 0.6522(7) 0.8174(4) 0.8994(3) 0.0382(17) Uani 1 1 d . . .
H27A H 0.7277 0.8005 0.9060 0.046 Uiso 1 1 calc R . .
H27B H 0.6249 0.7921 0.8650 0.046 Uiso 1 1 calc R . .
H27C H 0.6068 0.8008 0.9313 0.046 Uiso 1 1 calc R . .
C28 C 0.6681(6) 0.9290(5) 0.8369(3) 0.0412(17) Uani 1 1 d . . .
H28A H 0.6325 0.8916 0.8102 0.049 Uiso 1 1 calc R . .
H28B H 0.7474 0.9291 0.8292 0.049 Uiso 1 1 calc R . .
C29 C 0.6233(6) 1.0115(5) 0.8301(2) 0.0404(16) Uani 1 1 d . . .
H29A H 0.6426 1.0325 0.7925 0.048 Uiso 1 1 calc R . .
H29B H 0.5428 1.0097 0.8329 0.048 Uiso 1 1 calc R . .
C30 C 0.6323(7) 1.1454(5) 0.8650(4) 0.057(2) Uani 1 1 d . . .
H30A H 0.5650 1.1549 0.8861 0.068 Uiso 1 1 calc R . .
H30B H 0.6191 1.1555 0.8250 0.068 Uiso 1 1 calc R . .
H30C H 0.6894 1.1819 0.8785 0.068 Uiso 1 1 calc R . .
C31 C 1.0474(14) 1.1660(10) 1.2333(8) 0.063(4) Uiso 0.60 1 d P A 1
H31A H 1.1071 1.1909 1.2544 0.075 Uiso 0.60 1 calc PR A 1
H31B H 0.9775 1.1867 1.2471 0.075 Uiso 0.60 1 calc PR A 1
H31C H 1.0551 1.1791 1.1933 0.075 Uiso 0.60 1 calc PR A 1
O8 O 1.0507(11) 1.0873(9) 1.2399(6) 0.070(3) Uiso 0.60 1 d P A 1
C32 C 1.1455(14) 1.0530(11) 1.2214(8) 0.058(4) Uiso 0.60 1 d P A 1
H32A H 1.2072 1.0775 1.2420 0.070 Uiso 0.60 1 calc PR A 1
H32B H 1.1548 1.0661 1.1811 0.070 Uiso 0.60 1 calc PR A 1
C33 C 1.1510(16) 0.9656(13) 1.2280(9) 0.064(4) Uiso 0.60 1 d P A 1
H33B H 1.2202 0.9462 1.2114 0.076 Uiso 0.60 1 calc PR A 1
H33A H 1.1529 0.9529 1.2686 0.076 Uiso 0.60 1 calc PR A 1
O9 O 1.0673(17) 0.9243(13) 1.2043(9) 0.107(6) Uiso 0.60 1 d P A 1
C34 C 1.066(2) 0.8417(15) 1.2074(12) 0.109(8) Uiso 0.60 1 d P A 1
H34A H 1.1326 0.8200 1.1904 0.131 Uiso 0.60 1 calc PR A 1
H34B H 1.0023 0.8209 1.1872 0.131 Uiso 0.60 1 calc PR A 1
H34C H 1.0620 0.8250 1.2468 0.131 Uiso 0.60 1 calc PR A 1
C35 C 1.101(3) 0.838(2) 1.2625(19) 0.121(12) Uiso 0.40 1 d P B 2
H35A H 1.0354 0.8225 1.2418 0.145 Uiso 0.40 1 calc PR B 2
H35B H 1.0955 0.8189 1.3014 0.145 Uiso 0.40 1 calc PR B 2
H35C H 1.1651 0.8126 1.2447 0.145 Uiso 0.40 1 calc PR B 2
O10 O 1.1117(19) 0.9103(15) 1.2619(10) 0.096(6) Uiso 0.40 1 d P B 2
C36 C 1.117(4) 0.933(3) 1.2062(19) 0.097(12) Uiso 0.40 1 d P B 2
H36B H 1.1739 0.9032 1.1852 0.117 Uiso 0.40 1 calc PR B 2
H36A H 1.0458 0.9277 1.1868 0.117 Uiso 0.40 1 calc PR B 2
C37 C 1.145(2) 1.011(3) 1.2160(14) 0.086(9) Uiso 0.40 1 d P B 2
H37B H 1.1810 1.0347 1.1828 0.103 Uiso 0.40 1 calc PR B 2
H37A H 1.1946 1.0149 1.2486 0.103 Uiso 0.40 1 calc PR B 2
O11 O 1.0444(18) 1.0521(14) 1.2275(10) 0.082(6) Uiso 0.40 1 d P B 2
C38 C 1.075(4) 1.126(3) 1.209(2) 0.133(15) Uiso 0.40 1 d P B 2
H38A H 1.1376 1.1455 1.2306 0.160 Uiso 0.40 1 calc PR B 2
H38B H 1.0142 1.1643 1.2132 0.160 Uiso 0.40 1 calc PR B 2
H38C H 1.0951 1.1229 1.1690 0.160 Uiso 0.40 1 calc PR B 2

loop_
_atom_site_aniso_label
_atom_site_aniso_U_11
_atom_site_aniso_U_22
_atom_site_aniso_U_33
_atom_site_aniso_U_23
_atom_site_aniso_U_13
_atom_site_aniso_U_12
Ba1 0.01950(14) 0.01650(14) 0.02128(15) 0.00006(14) 0.00298(13) -0.00010(13)
Si1 0.0261(8) 0.0165(7) 0.0131(8) 0.0010(6) -0.0008(7) 0.0036(6)
Si2 0.0233(8) 0.0168(7) 0.0150(9) -0.0021(6) 0.0013(6) 0.0027(6)
Si3 0.0179(6) 0.0156(6) 0.0170(6) 0.0018(7) 0.0018(6) 0.0002(5)
P1 0.0201(7) 0.0140(6) 0.0168(7) 0.0002(5) 0.0002(5) 0.0009(5)
P2 0.0206(7) 0.0146(6) 0.0193(8) 0.0008(5) 0.0001(6) 0.0007(5)
O1 0.0302(19) 0.0180(17) 0.0220(17) -0.0024(19) -0.0037(14) 0.0036(19)
O2 0.037(3) 0.029(2) 0.041(3) -0.004(2) -0.004(2) -0.0112(19)
O3 0.032(2) 0.0185(17) 0.064(3) -0.001(2) 0.009(2) -0.0028(15)
O4 0.0218(19) 0.0193(17) 0.050(3) 0.004(2) 0.004(2) 0.0040(15)
O5 0.036(2) 0.026(2) 0.040(2) 0.000(2) 0.0162(17) 0.002(2)
O6 0.054(3) 0.035(2) 0.013(2) -0.0047(18) 0.000(2) 0.006(2)
O7 0.047(3) 0.039(3) 0.034(3) 0.005(2) 0.001(2) -0.006(2)
C1 0.035(3) 0.030(3) 0.015(3) 0.002(2) 0.004(3) 0.003(3)
C2 0.043(4) 0.041(4) 0.020(3) 0.004(3) -0.003(3) -0.018(3)
C3 0.086(6) 0.041(4) 0.019(4) 0.005(3) 0.013(4) -0.015(4)
C4 0.035(4) 0.018(3) 0.028(4) -0.001(2) -0.005(3) 0.004(2)
C5 0.056(5) 0.044(4) 0.032(4) -0.007(3) -0.022(3) 0.018(3)
C6 0.032(4) 0.022(3) 0.041(4) 0.007(3) 0.001(3) 0.009(2)
C7 0.028(3) 0.026(3) 0.026(4) -0.009(3) 0.003(3) -0.004(2)
C8 0.039(4) 0.024(3) 0.049(5) -0.011(3) 0.007(3) -0.006(3)
C9 0.033(3) 0.045(4) 0.042(4) -0.008(3) -0.009(4) -0.007(3)
C10 0.031(3) 0.028(3) 0.011(3) -0.001(2) 0.007(2) 0.003(2)
C11 0.055(5) 0.044(4) 0.028(4) 0.007(3) 0.014(3) 0.026(4)
C12 0.038(4) 0.046(4) 0.026(4) -0.003(3) 0.011(3) 0.003(3)
C13 0.024(3) 0.025(2) 0.019(3) 0.000(2) 0.003(2) -0.001(2)
C14 0.026(3) 0.035(3) 0.027(3) -0.004(3) 0.006(2) -0.006(2)
C15 0.035(4) 0.039(4) 0.102(7) 0.026(4) 0.022(4) 0.013(3)
C16 0.025(3) 0.025(3) 0.012(2) 0.003(2) 0.000(2) -0.001(2)
C17 0.066(5) 0.040(4) 0.025(4) -0.003(3) -0.018(4) 0.016(4)
C18 0.058(4) 0.029(3) 0.018(3) -0.005(3) -0.009(3) -0.006(3)
C19 0.045(4) 0.018(3) 0.045(4) 0.001(2) 0.009(3) 0.004(2)
C20 0.033(3) 0.026(3) 0.046(4) -0.006(3) 0.010(3) -0.007(3)
C21 0.023(3) 0.023(3) 0.058(5) -0.011(3) 0.003(3) -0.005(2)
C22 0.038(3) 0.037(4) 0.037(4) -0.005(3) 0.000(3) -0.009(3)
C23 0.041(3) 0.029(3) 0.024(3) 0.001(3) 0.003(3) 0.009(2)
C24 0.021(3) 0.027(3) 0.086(6) 0.000(3) 0.011(3) 0.002(2)
C25 0.031(4) 0.032(3) 0.055(5) -0.003(3) 0.019(3) 0.000(3)
C26 0.044(4) 0.037(4) 0.069(6) 0.017(4) 0.028(4) -0.006(3)
C27 0.064(5) 0.032(3) 0.019(3) -0.009(3) 0.003(3) 0.002(3)
C28 0.046(4) 0.053(4) 0.025(4) -0.004(3) 0.010(3) -0.008(3)
C29 0.051(4) 0.055(4) 0.016(3) 0.005(3) -0.002(3) -0.002(4)
C30 0.059(5) 0.043(4) 0.068(6) 0.024(4) 0.002(5) -0.003(4)

loop_
_atom_type_symbol
_atom_type_description
_atom_type_scat_dispersion_real
_atom_type_scat_dispersion_imag
_atom_type_scat_source
C C 0.0033 0.0016 'International Tables Vol C Tables 4.2.6.8 and 6.1.1.4'
H H 0.0000 0.0000 'International Tables Vol C Tables 4.2.6.8 and 6.1.1.4'
O O 0.0106 0.0060 'International Tables Vol C Tables 4.2.6.8 and 6.1.1.4'
Si Si 0.0817 0.0704 'International Tables Vol C Tables 4.2.6.8 and 6.1.1.4'
P P 0.1023 0.0942 'International Tables Vol C Tables 4.2.6.8 and 6.1.1.4'
Ba Ba -0.3244 2.2819 'International Tables Vol C Tables 4.2.6.8 and 6.1.1.4'

loop_
_geom_angle_atom_site_label_1
_geom_angle_atom_site_label_2
_geom_angle_atom_site_label_3
_geom_angle
O7 Ba1 O6 57.93(14)
O7 Ba1 O4 112.74(15)
O6 Ba1 O4 72.07(14)
O7 Ba1 O3 75.77(15)
O6 Ba1 O3 131.12(15)
O4 Ba1 O3 117.92(12)
O7 Ba1 O2 130.42(14)
O6 Ba1 O2 147.32(14)
O4 Ba1 O2 76.56(13)
O3 Ba1 O2 58.74(14)
O7 Ba1 O5 71.21(14)
O6 Ba1 O5 80.04(13)
O4 Ba1 O5 57.62(13)
O3 Ba1 O5 70.41(13)
O2 Ba1 O5 75.60(13)
O7 Ba1 P1 116.17(10)
O6 Ba1 P1 73.75(10)
O4 Ba1 P1 85.56(9)
O3 Ba1 P1 148.55(10)
O2 Ba1 P1 113.01(10)
O5 Ba1 P1 140.08(10)
O7 Ba1 P2 91.29(11)
O6 Ba1 P2 110.80(10)
O4 Ba1 P2 150.74(10)
O3 Ba1 P2 83.01(9)
O2 Ba1 P2 101.00(10)
O5 Ba1 P2 150.87(10)
P1 Ba1 P2 68.34(4)
O7 Ba1 Si3 92.95(11)
O6 Ba1 Si3 80.84(10)
O4 Ba1 Si3 121.64(8)
O3 Ba1 Si3 118.89(9)
O2 Ba1 Si3 124.61(10)
O5 Ba1 Si3 159.76(9)
P1 Ba1 Si3 36.81(3)
P2 Ba1 Si3 36.63(3)
O1 Si1 C1 105.0(2)
O1 Si1 C4 103.9(2)
C1 Si1 C4 110.7(3)
O1 Si1 P1 115.77(15)
C1 Si1 P1 112.9(2)
C4 Si1 P1 108.2(2)
O1 Si2 C10 104.2(2)
O1 Si2 C7 104.3(2)
C10 Si2 C7 110.5(3)
O1 Si2 P2 116.15(15)
C10 Si2 P2 113.7(2)
C7 Si2 P2 107.6(2)
C13 Si3 C16 110.8(2)
C13 Si3 P2 112.64(17)
C16 Si3 P2 102.79(19)
C13 Si3 P1 111.15(17)
C16 Si3 P1 105.52(18)
P2 Si3 P1 113.35(8)
C13 Si3 Ba1 166.43(18)
C16 Si3 Ba1 82.72(16)
P2 Si3 Ba1 63.15(5)
P1 Si3 Ba1 62.47(5)
Si1 P1 Si3 98.09(8)
Si1 P1 Ba1 100.91(6)
Si3 P1 Ba1 80.72(5)
Si2 P2 Si3 99.05(8)
Si2 P2 Ba1 99.19(6)
Si3 P2 Ba1 80.22(5)
Si1 O1 Si2 138.9(2)
C22 O2 C21 112.8(5)
C22 O2 Ba1 123.3(4)
C21 O2 Ba1 119.6(4)
C20 O3 C19 110.6(5)
C20 O3 Ba1 112.4(3)
C19 O3 Ba1 123.2(3)
C23 O4 C24 113.2(5)
C23 O4 Ba1 123.1(3)
C24 O4 Ba1 116.9(3)
C26 O5 C25 111.9(5)
C26 O5 Ba1 124.0(4)
C25 O5 Ba1 118.0(3)
C27 O6 C28 112.6(5)
C27 O6 Ba1 121.8(4)
C28 O6 Ba1 117.2(4)
C30 O7 C29 112.5(6)
C30 O7 Ba1 120.0(5)
C29 O7 Ba1 121.1(4)
C3 C1 C2 108.4(5)
C3 C1 Si1 114.9(5)
C2 C1 Si1 114.9(5)
C5 C4 C6 110.8(6)
C5 C4 Si1 115.8(5)
C6 C4 Si1 115.2(4)
C9 C7 C8 111.3(5)
C9 C7 Si2 116.1(5)
C8 C7 Si2 112.9(5)
C12 C10 C11 108.9(5)
C12 C10 Si2 114.2(5)
C11 C10 Si2 115.5(4)
C15 C13 C14 110.3(5)
C15 C13 Si3 115.8(4)
C14 C13 Si3 114.8(4)
C18 C16 C17 110.4(5)
C18 C16 Si3 114.0(4)
C17 C16 Si3 114.5(4)
O3 C20 C21 111.6(5)
O2 C21 C20 108.0(5)
C25 C24 O4 112.1(6)
C24 C25 O5 110.1(6)
O6 C28 C29 108.6(6)
O7 C29 C28 110.5(6)
C31 O8 C32 113.6(16)
O8 C32 C33 114.7(17)
O9 C33 C32 114.8(19)
C33 O9 C34 119(2)
C35 O10 C36 107(3)
C37 C36 O10 96(4)
C36 C37 O11 106(3)
C38 O11 C37 97(3)

loop_
_geom_bond_atom_site_label_1
_geom_bond_atom_site_label_2
_geom_bond_distance
Ba1 O7 2.823(5)
Ba1 O6 2.829(4)
Ba1 O4 2.830(4)
Ba1 O3 2.850(4)
Ba1 O2 2.900(5)
Ba1 O5 2.918(4)
Ba1 P1 3.3174(15)
Ba1 P2 3.3427(15)
Ba1 Si3 3.6921(15)
Si1 O1 1.657(4)
Si1 C1 1.897(7)
Si1 C4 1.899(6)
Si1 P1 2.191(2)
Si2 O1 1.659(4)
Si2 C10 1.899(6)
Si2 C7 1.911(6)
Si2 P2 2.192(2)
Si3 C13 1.928(6)
Si3 C16 1.945(5)
Si3 P2 2.2355(19)
Si3 P1 2.2416(19)
O2 C22 1.374(8)
O2 C21 1.438(7)
O3 C20 1.434(8)
O3 C19 1.455(7)
O4 C23 1.426(7)
O4 C24 1.438(7)
O5 C26 1.418(8)
O5 C25 1.432(8)
O6 C27 1.421(8)
O6 C28 1.441(8)
O7 C30 1.414(9)
O7 C29 1.439(9)
C1 C3 1.521(10)
C1 C2 1.530(9)
C4 C5 1.516(10)
C4 C6 1.533(8)
C7 C9 1.522(10)
C7 C8 1.539(9)
C10 C12 1.518(10)
C10 C11 1.520(8)
C13 C15 1.509(8)
C13 C14 1.525(8)
C16 C18 1.516(8)
C16 C17 1.527(8)
C20 C21 1.516(10)
C24 C25 1.427(11)
C28 C29 1.484(11)
C31 O8 1.31(2)
O8 C32 1.37(2)
C32 C33 1.46(2)
C33 O9 1.36(3)
O9 C34 1.37(3)
C35 O10 1.21(4)
O10 C36 1.38(5)
C36 C37 1.36(6)
C37 O11 1.43(4)
O11 C38 1.36(5)

loop_
_geom_torsion_atom_site_label_1
_geom_torsion_atom_site_label_2
_geom_torsion_atom_site_label_3
_geom_torsion_atom_site_label_4
_geom_torsion
O7 Ba1 Si3 C13 -163.2(7)
O6 Ba1 Si3 C13 139.9(7)
O4 Ba1 Si3 C13 77.7(7)
O3 Ba1 Si3 C13 -87.9(7)
O2 Ba1 Si3 C13 -17.7(7)
O5 Ba1 Si3 C13 159.2(7)
P1 Ba1 Si3 C13 64.8(7)
P2 Ba1 Si3 C13 -75.0(7)
O7 Ba1 Si3 C16 20.2(2)
O6 Ba1 Si3 C16 -36.7(2)
O4 Ba1 Si3 C16 -98.9(2)
O3 Ba1 Si3 C16 95.5(2)
O2 Ba1 Si3 C16 165.7(2)
O5 Ba1 Si3 C16 -17.4(3)
P1 Ba1 Si3 C16 -111.76(19)
P2 Ba1 Si3 C16 108.35(19)
O7 Ba1 Si3 P2 -88.19(12)
O6 Ba1 Si3 P2 -145.04(11)
O4 Ba1 Si3 P2 152.71(13)
O3 Ba1 Si3 P2 -12.83(15)
O2 Ba1 Si3 P2 57.34(12)
O5 Ba1 Si3 P2 -125.7(3)
P1 Ba1 Si3 P2 139.89(8)
O7 Ba1 Si3 P1 131.92(12)
O6 Ba1 Si3 P1 75.06(11)
O4 Ba1 Si3 P1 12.81(14)
O3 Ba1 Si3 P1 -152.72(14)
O2 Ba1 Si3 P1 -82.56(12)
O5 Ba1 Si3 P1 94.4(3)
P2 Ba1 Si3 P1 -139.89(8)
O1 Si1 P1 Si3 -41.91(17)
C1 Si1 P1 Si3 79.2(2)
C4 Si1 P1 Si3 -158.0(2)
O1 Si1 P1 Ba1 40.13(17)
C1 Si1 P1 Ba1 161.2(2)
C4 Si1 P1 Ba1 -75.9(2)
C13 Si3 P1 Si1 -67.02(19)
C16 Si3 P1 Si1 172.78(18)
P2 Si3 P1 Si1 61.06(10)
Ba1 Si3 P1 Si1 99.82(7)
C13 Si3 P1 Ba1 -166.84(19)
C16 Si3 P1 Ba1 72.96(18)
P2 Si3 P1 Ba1 -38.76(7)
O7 Ba1 P1 Si1 -152.43(13)
O6 Ba1 P1 Si1 166.99(12)
O4 Ba1 P1 Si1 94.38(12)
O3 Ba1 P1 Si1 -46.3(2)
O2 Ba1 P1 Si1 21.02(12)
O5 Ba1 P1 Si1 115.98(14)
P2 Ba1 P1 Si1 -72.10(7)
Si3 Ba1 P1 Si1 -96.53(8)
O7 Ba1 P1 Si3 -55.89(13)
O6 Ba1 P1 Si3 -96.48(11)
O4 Ba1 P1 Si3 -169.08(11)
O3 Ba1 P1 Si3 50.3(2)
O2 Ba1 P1 Si3 117.55(11)
O5 Ba1 P1 Si3 -147.49(14)
P2 Ba1 P1 Si3 24.43(5)
O1 Si2 P2 Si3 37.96(18)
C10 Si2 P2 Si3 -83.0(2)
C7 Si2 P2 Si3 154.4(2)
O1 Si2 P2 Ba1 -43.50(17)
C10 Si2 P2 Ba1 -164.4(2)
C7 Si2 P2 Ba1 72.9(2)
C13 Si3 P2 Si2 67.9(2)
C16 Si3 P2 Si2 -172.75(18)
P1 Si3 P2 Si2 -59.37(10)
Ba1 Si3 P2 Si2 -97.85(7)
C13 Si3 P2 Ba1 165.78(19)
C16 Si3 P2 Ba1 -74.90(17)
P1 Si3 P2 Ba1 38.48(7)
O7 Ba1 P2 Si2 -169.10(11)
O6 Ba1 P2 Si2 134.92(12)
O4 Ba1 P2 Si2 44.7(2)
O3 Ba1 P2 Si2 -93.60(13)
O2 Ba1 P2 Si2 -37.42(11)
O5 Ba1 P2 Si2 -117.53(19)
P1 Ba1 P2 Si2 73.15(6)
Si3 Ba1 P2 Si2 97.69(8)
O7 Ba1 P2 Si3 93.21(11)
O6 Ba1 P2 Si3 37.23(12)
O4 Ba1 P2 Si3 -53.0(2)
O3 Ba1 P2 Si3 168.71(13)
O2 Ba1 P2 Si3 -135.11(11)
O5 Ba1 P2 Si3 144.78(18)
P1 Ba1 P2 Si3 -24.54(5)
C1 Si1 O1 Si2 -91.0(4)
C4 Si1 O1 Si2 152.7(4)
P1 Si1 O1 Si2 34.2(4)
C10 Si2 O1 Si1 94.2(4)
C7 Si2 O1 Si1 -149.9(4)
P2 Si2 O1 Si1 -31.7(4)
O7 Ba1 O2 C22 -176.2(4)
O6 Ba1 O2 C22 -84.2(5)
O4 Ba1 O2 C22 -67.7(5)
O3 Ba1 O2 C22 157.2(5)
O5 Ba1 O2 C22 -127.2(5)
P1 Ba1 O2 C22 11.5(5)
P2 Ba1 O2 C22 82.5(5)
Si3 Ba1 O2 C22 51.7(5)
O7 Ba1 O2 C21 28.7(5)
O6 Ba1 O2 C21 120.7(4)
O4 Ba1 O2 C21 137.2(4)
O3 Ba1 O2 C21 2.1(4)
O5 Ba1 O2 C21 77.7(4)
P1 Ba1 O2 C21 -143.6(4)
P2 Ba1 O2 C21 -72.6(4)
Si3 Ba1 O2 C21 -103.4(4)
O7 Ba1 O3 C20 -130.8(4)
O6 Ba1 O3 C20 -112.3(4)
O4 Ba1 O3 C20 -22.3(5)
O2 Ba1 O3 C20 28.7(4)
O5 Ba1 O3 C20 -56.0(4)
P1 Ba1 O3 C20 112.0(4)
P2 Ba1 O3 C20 136.1(4)
Si3 Ba1 O3 C20 143.8(4)
O7 Ba1 O3 C19 93.0(5)
O6 Ba1 O3 C19 111.4(5)
O4 Ba1 O3 C19 -158.6(5)
O2 Ba1 O3 C19 -107.6(5)
O5 Ba1 O3 C19 167.7(5)
P1 Ba1 O3 C19 -24.2(6)
P2 Ba1 O3 C19 -0.2(5)
Si3 Ba1 O3 C19 7.5(5)
O7 Ba1 O4 C23 -142.9(4)
O6 Ba1 O4 C23 -100.6(4)
O3 Ba1 O4 C23 131.7(4)
O2 Ba1 O4 C23 88.6(4)
O5 Ba1 O4 C23 169.9(5)
P1 Ba1 O4 C23 -26.3(4)
P2 Ba1 O4 C23 0.1(5)
Si3 Ba1 O4 C23 -34.0(5)
O7 Ba1 O4 C24 68.0(5)
O6 Ba1 O4 C24 110.2(5)
O3 Ba1 O4 C24 -17.4(5)
O2 Ba1 O4 C24 -60.5(5)
O5 Ba1 O4 C24 20.8(5)
P1 Ba1 O4 C24 -175.4(5)
P2 Ba1 O4 C24 -149.1(4)
Si3 Ba1 O4 C24 176.9(5)
O7 Ba1 O5 C26 24.9(5)
O6 Ba1 O5 C26 84.2(5)
O4 Ba1 O5 C26 159.2(6)
O3 Ba1 O5 C26 -56.3(5)
O2 Ba1 O5 C26 -117.7(6)
P1 Ba1 O5 C26 133.5(5)
P2 Ba1 O5 C26 -31.0(6)
Si3 Ba1 O5 C26 64.9(7)
O7 Ba1 O5 C25 -125.4(5)
O6 Ba1 O5 C25 -66.1(5)
O4 Ba1 O5 C25 8.9(4)
O3 Ba1 O5 C25 153.5(5)
O2 Ba1 O5 C25 92.0(5)
P1 Ba1 O5 C25 -16.8(5)
P2 Ba1 O5 C25 178.8(4)
Si3 Ba1 O5 C25 -85.4(5)
O7 Ba1 O6 C27 170.8(5)
O4 Ba1 O6 C27 37.8(5)
O3 Ba1 O6 C27 149.6(5)
O2 Ba1 O6 C27 54.7(6)
O5 Ba1 O6 C27 96.8(5)
P1 Ba1 O6 C27 -52.8(5)
P2 Ba1 O6 C27 -111.3(5)
Si3 Ba1 O6 C27 -89.8(5)
O7 Ba1 O6 C28 25.2(4)
O4 Ba1 O6 C28 -107.8(5)
O3 Ba1 O6 C28 4.0(5)
O2 Ba1 O6 C28 -90.9(5)
O5 Ba1 O6 C28 -48.8(5)
P1 Ba1 O6 C28 161.6(5)
P2 Ba1 O6 C28 103.1(4)
Si3 Ba1 O6 C28 124.5(5)
O6 Ba1 O7 C30 154.9(6)
O4 Ba1 O7 C30 -156.1(5)
O3 Ba1 O7 C30 -41.4(5)
O2 Ba1 O7 C30 -64.6(6)
O5 Ba1 O7 C30 -115.2(5)
P1 Ba1 O7 C30 107.4(5)
P2 Ba1 O7 C30 41.0(5)
Si3 Ba1 O7 C30 77.6(5)
O6 Ba1 O7 C29 5.2(4)
O4 Ba1 O7 C29 54.2(5)
O3 Ba1 O7 C29 168.8(5)
O2 Ba1 O7 C29 145.6(4)
O5 Ba1 O7 C29 95.0(5)
P1 Ba1 O7 C29 -42.3(5)
P2 Ba1 O7 C29 -108.7(5)
Si3 Ba1 O7 C29 -72.1(5)
O1 Si1 C1 C3 -55.2(6)
C4 Si1 C1 C3 56.4(6)
P1 Si1 C1 C3 177.8(5)
O1 Si1 C1 C2 178.0(4)
C4 Si1 C1 C2 -70.4(5)
P1 Si1 C1 C2 51.0(5)
O1 Si1 C4 C5 42.4(6)
C1 Si1 C4 C5 -69.9(6)
P1 Si1 C4 C5 165.9(5)
O1 Si1 C4 C6 173.9(5)
C1 Si1 C4 C6 61.7(6)
P1 Si1 C4 C6 -62.5(5)
O1 Si2 C7 C9 -42.1(5)
C10 Si2 C7 C9 69.3(6)
P2 Si2 C7 C9 -166.0(5)
O1 Si2 C7 C8 -172.3(5)
C10 Si2 C7 C8 -60.8(6)
P2 Si2 C7 C8 63.8(5)
O1 Si2 C10 C12 61.7(5)
C7 Si2 C10 C12 -49.8(5)
P2 Si2 C10 C12 -170.9(4)
O1 Si2 C10 C11 -170.9(5)
C7 Si2 C10 C11 77.6(6)
P2 Si2 C10 C11 -43.5(6)
C16 Si3 C13 C15 -60.2(6)
P2 Si3 C13 C15 54.4(6)
P1 Si3 C13 C15 -177.2(5)
Ba1 Si3 C13 C15 123.4(7)
C16 Si3 C13 C14 70.2(5)
P2 Si3 C13 C14 -175.3(4)
P1 Si3 C13 C14 -46.9(5)
Ba1 Si3 C13 C14 -106.2(7)
C13 Si3 C16 C18 -63.2(5)
P2 Si3 C16 C18 176.3(4)
P1 Si3 C16 C18 57.2(5)
Ba1 Si3 C16 C18 116.0(5)
C13 Si3 C16 C17 65.3(5)
P2 Si3 C16 C17 -55.3(5)
P1 Si3 C16 C17 -174.3(5)
Ba1 Si3 C16 C17 -115.6(5)
C19 O3 C20 C21 82.6(6)
Ba1 O3 C20 C21 -59.2(5)
C22 O2 C21 C20 172.4(5)
Ba1 O2 C21 C20 -30.0(6)
O3 C20 C21 O2 58.9(6)
C23 O4 C24 C25 157.2(6)
Ba1 O4 C24 C25 -50.7(7)
O4 C24 C25 O5 56.9(8)
C26 O5 C25 C24 169.3(6)
Ba1 O5 C25 C24 -37.0(7)
C27 O6 C28 C29 159.3(6)
Ba1 O6 C28 C29 -52.0(7)
C30 O7 C29 C28 175.3(6)
Ba1 O7 C29 C28 -32.9(7)
O6 C28 C29 O7 53.8(8)
C31 O8 C32 C33 -179.8(18)
O8 C32 C33 O9 55(3)
C32 C33 O9 C34 179(2)
C35 O10 C36 C37 -171(3)
O10 C36 C37 O11 -83(4)
C36 C37 O11 C38 -151(4)
